data_2106849
loop_
_publ_author_name
'Brunton, G.'
'Sears, D.R.'

_publ_section_title
;
 The Neutron and X-ray Crystal Structure of (Na Li)7 Th6 F31 with More
 Than One Least-Squares Minimum
;
_journal_name_full 'Acta Crystallographica B (24,1968-38,1982)'
_journal_page_first 2519
_journal_page_last 2525
_journal_volume 25
_journal_year 1969
_chemical_formula_sum 'F31 Li4 Na3 Th6'
_chemical_name_systematic 'Na3 Li4 Th6 F31'
_space_group_IT_number 158
_symmetry_space_group_name_Hall 'P 3 -2"c'
_symmetry_space_group_name_H-M 'P 3 c 1'
_cell_angle_alpha 90
_cell_angle_beta 90
_cell_angle_gamma 120
_cell_formula_units_Z 2
_cell_length_a 9.9056
_cell_length_b 9.9056
_cell_length_c 13.282
_cell_volume 1128.641
_citation_journal_id_ASTM ACBCAR
_cod_data_source_file Brunton_ACBCAR_1969_1153.cif
_cod_data_source_block F31Li4Na3Th6
_cod_database_code 2106849

loop_
_symmetry_equiv_pos_as_xyz
x,y,z
-y,x-y,z
-x+y,-x,z
-y,-x,z+1/2
x,x-y,z+1/2
-x+y,y,z+1/2

loop_
_atom_site_label
_atom_site_type_symbol
_atom_site_fract_x
_atom_site_fract_y
_atom_site_fract_z
_atom_site_occupancy
_atom_site_U_iso_or_equiv
Li2 Li+1 0.272 0.31 -0.221 1 0.0
F6 F-1 0.668 0.493 0.249 1 0.0
F7 F-1 0.079 0.196 -0.061 1 0.0
F8 F-1 0.893 0.803 0.267 1 0.0
Th1 Th+4 0.0847 0.4094 0 1 0.0
F5 F-1 0.357 0.459 -0.062 1 0.0
F3 F-1 0.129 0.315 -0.374 1 0.0
Th2 Th+4 0.9214 0.6045 0.2061 1 0.0
F2 F-1 0.864 0.563 0.388 1 0.0
F10 F-1 0.868 0.417 0.555 1 0.0
Na2 Na+1 0.3333 0.6667 0.248 1 0.0
Li1 Li+1 0 0 -0.15 1 0.0
F1 F-1 0.139 0.441 -0.181 1 0.0
F11 F-1 0.6667 0.3333 -0.321 1 0.0
Na3 Na+1 0 0 0.084 1 0.0
F9 F-1 0.117 0.576 -0.347 1 0.0
F4 F-1 0.886 0.69 0.587 1 0.0
Na1 Na+1 0.6667 0.3333 -0.055 1 0.0
